data_7131978
loop_
_publ_author_name
'BARRIOS MORENO, LEONI ALEJANDRA ALEJANDRA'
'Teat, Simon'
'Roubeau, Olivier'
'Aromi, Guillem'

_publ_section_title
;
 A Supramolecular Helicate with Two Independent Fe(II) Switchable Centres
 and a [Fe(anilate)3]3&#x2212; Guest
;
_journal_name_full 'Chemical Communications'
_journal_paper_doi 10.1039/D3CC02278A
_journal_year 2023
_chemical_formula_moiety 'C84 H60 Fe2 N18, C18 H6 Fe O12, B F4'
_chemical_formula_sum 'C102 H66 B F4 Fe3 N18 O12'
_chemical_formula_weight 1990.08
_space_group_crystal_system cubic
_space_group_IT_number 198
_space_group_name_Hall 'P 2ac 2ab 3'
_space_group_name_H-M_alt 'P 21 3'
_atom_sites_solution_hydrogens mixed
_audit_creation_method SHELXL-2017/1
_audit_update_record
;
2023-07-19 deposited with the CCDC.	2023-08-04 downloaded from the CCDC.
;
_cell_angle_alpha 90
_cell_angle_beta 90
_cell_angle_gamma 90
_cell_formula_units_Z 4
_cell_length_a 21.7017(3)
_cell_length_b 21.7017(3)
_cell_length_c 21.7017(3)
_cell_measurement_reflns_used 9328
_cell_measurement_temperature 325(2)
_cell_measurement_theta_max 25.91
_cell_measurement_theta_min 2.72
_cell_volume 10220.7(2)
_computing_cell_refinement 'Bruker SAINT v8.40'
_computing_data_collection 'Bruker APEX 3'
_computing_data_reduction 'Bruker SAINT v8.40'
_computing_structure_refinement 'SHELXL-2017/1 (Sheldrick, 2017)'
_computing_structure_solution 'SHELXT 2014/5 (Sheldrick, 2014)'
_diffrn_ambient_temperature 325(2)
_diffrn_measured_fraction_theta_full 0.996
_diffrn_measured_fraction_theta_max 0.994
_diffrn_measurement_device_type 'Bruker D8 with PHOTON II detector'
_diffrn_measurement_method 'shutterless /f and /w scans'
_diffrn_radiation_monochromator 'silicon 111'
_diffrn_radiation_source 'Advanced Light Source station 12.2.1'
_diffrn_radiation_type synchrotron
_diffrn_radiation_wavelength 0.7288
_diffrn_reflns_av_R_equivalents 0.0467
_diffrn_reflns_av_unetI/netI 0.0205
_diffrn_reflns_Laue_measured_fraction_full 0.996
_diffrn_reflns_Laue_measured_fraction_max 0.994
_diffrn_reflns_limit_h_max 26
_diffrn_reflns_limit_h_min -26
_diffrn_reflns_limit_k_max 26
_diffrn_reflns_limit_k_min -26
_diffrn_reflns_limit_l_max 26
_diffrn_reflns_limit_l_min -26
_diffrn_reflns_number 140083
_diffrn_reflns_point_group_measured_fraction_full 0.995
_diffrn_reflns_point_group_measured_fraction_max 0.992
_diffrn_reflns_theta_full 25.209
_diffrn_reflns_theta_max 26.091
_diffrn_reflns_theta_min 2.152
_exptl_absorpt_coefficient_mu 0.526
_exptl_absorpt_correction_T_max 0.745
_exptl_absorpt_correction_T_min 0.658
_exptl_absorpt_correction_type multi-scan
_exptl_absorpt_process_details 'SADABS-2016/2 - Bruker AXS'
_exptl_crystal_colour 'dark red'
_exptl_crystal_density_diffrn 1.293
_exptl_crystal_description block
_exptl_crystal_F_000 4076
_exptl_crystal_size_max 0.120
_exptl_crystal_size_mid 0.100
_exptl_crystal_size_min 0.100
_refine_diff_density_max 0.283
_refine_diff_density_min -0.235
_refine_diff_density_rms 0.027
_refine_ls_abs_structure_details
;
 Flack x determined using 2594 quotients [(I+)-(I-)]/[(I+)+(I-)]
 (Parsons, Flack and Wagner, Acta Cryst. B69 (2013) 249-259).
;
_refine_ls_abs_structure_Flack 0.015(3)
_refine_ls_extinction_method none
_refine_ls_goodness_of_fit_ref 1.049
_refine_ls_hydrogen_treatment mixed
_refine_ls_matrix_type full
_refine_ls_number_parameters 457
_refine_ls_number_reflns 6254
_refine_ls_number_restraints 60
_refine_ls_restrained_S_all 1.060
_refine_ls_R_factor_all 0.0314
_refine_ls_R_factor_gt 0.0292
_refine_ls_shift/su_max 0.001
_refine_ls_shift/su_mean 0.000
_refine_ls_structure_factor_coef Fsqd
_refine_ls_weighting_details 'w=1/[\s^2^(Fo^2^)+(0.0546P)^2^+0.6667P] where P=(Fo^2^+2Fc^2^)/3'
_refine_ls_weighting_scheme calc
_refine_ls_wR_factor_gt 0.0823
_refine_ls_wR_factor_ref 0.0839
_reflns_Friedel_coverage 0.843
_reflns_Friedel_fraction_full 0.994
_reflns_Friedel_fraction_max 0.990
_reflns_number_gt 5904
_reflns_number_total 6254
_reflns_threshold_expression 'I > 2\s(I)'
_cod_data_source_file d3cc02278a4.cif
_cod_data_source_block lb2205-325K
_cod_original_cell_volume 10220.7(4)
_cod_database_code 7131978
_shelx_shelxl_version_number 2017/1
_shelx_space_group_comment
;
The symmetry employed for this shelxl refinement is uniquely defined
by the following loop, which should always be used as a source of
symmetry information in preference to the above space-group names.
They are only intended as comments.
;
_shelx_estimated_absorpt_t_min 0.940
_shelx_estimated_absorpt_t_max 0.949

loop_
_space_group_symop_operation_xyz
'x, y, z'
'-x+1/2, -y, z+1/2'
'-x, y+1/2, -z+1/2'
'x+1/2, -y+1/2, -z'
'z, x, y'
'z+1/2, -x+1/2, -y'
'-z+1/2, -x, y+1/2'
'-z, x+1/2, -y+1/2'
'y, z, x'
'-y, z+1/2, -x+1/2'
'y+1/2, -z+1/2, -x'
'-y+1/2, -z, x+1/2'

loop_
_atom_site_label
_atom_site_type_symbol
_atom_site_fract_x
_atom_site_fract_y
_atom_site_fract_z
_atom_site_U_iso_or_equiv
_atom_site_adp_type
_atom_site_occupancy
_atom_site_site_symmetry_order
_atom_site_calc_flag
_atom_site_refinement_flags_posn
_atom_site_refinement_flags_adp
_atom_site_refinement_flags_occupancy
_atom_site_disorder_assembly
_atom_site_disorder_group
Fe1 Fe 0.54806(2) 0.45194(2) 0.95194(2) 0.05483(17) Uani 1 3 d S T P . .
Fe2 Fe 0.82898(2) 0.17102(2) 0.67102(2) 0.05730(17) Uani 1 3 d S T P . .
N1 N 0.58218(11) 0.51691(12) 1.00854(10) 0.0638(5) Uani 1 1 d . . . . .
N2 N 0.61057(11) 0.48910(10) 0.89769(10) 0.0593(5) Uani 1 1 d . . . . .
N3 N 0.62615(11) 0.48483(11) 0.83779(11) 0.0607(5) Uani 1 1 d . . . . .
H3 H 0.6136(18) 0.4502(18) 0.8177(18) 0.091 Uiso 1 1 d . U . . .
N4 N 0.74218(13) 0.27935(11) 0.63412(11) 0.0644(6) Uani 1 1 d D . . . .
H4 H 0.7489(18) 0.3016(16) 0.6669(14) 0.097 Uiso 1 1 d D U . . .
N5 N 0.75984(12) 0.21977(11) 0.63298(11) 0.0637(6) Uani 1 1 d . . . . .
N6 N 0.79435(13) 0.10956(12) 0.60778(13) 0.0741(6) Uani 1 1 d . . . . .
C1 C 0.56609(16) 0.52786(17) 1.06682(14) 0.0776(8) Uani 1 1 d . . . . .
H1A H 0.537069 0.502281 1.085254 0.093 Uiso 1 1 calc R U . . .
C2 C 0.59063(19) 0.5754(2) 1.10086(17) 0.0978(12) Uani 1 1 d . . . . .
H2A H 0.577511 0.582422 1.141052 0.117 Uiso 1 1 calc R U . . .
C3 C 0.6346(2) 0.6123(2) 1.07471(19) 0.1039(13) Uani 1 1 d . . . . .
H3A H 0.652125 0.644273 1.097179 0.125 Uiso 1 1 calc R U . . .
C4 C 0.65267(18) 0.60160(19) 1.01515(18) 0.0904(10) Uani 1 1 d . . . . .
H4A H 0.682638 0.626018 0.996656 0.108 Uiso 1 1 calc R U . . .
C5 C 0.62532(14) 0.55371(15) 0.98311(14) 0.0677(7) Uani 1 1 d . . . . .
C6 C 0.63868(13) 0.53912(13) 0.91907(14) 0.0650(7) Uani 1 1 d . . . . .
C7 C 0.67282(15) 0.56707(14) 0.87333(15) 0.0729(8) Uani 1 1 d . . . . .
H7A H 0.696431 0.602670 0.876751 0.087 Uiso 1 1 calc R U . . .
C8 C 0.66470(14) 0.53142(12) 0.82167(14) 0.0666(7) Uani 1 1 d . . . . .
C9 C 0.68978(15) 0.53887(13) 0.75935(14) 0.0716(8) Uani 1 1 d . . . . .
C10 C 0.7313(2) 0.58590(18) 0.7481(2) 0.1038(13) Uani 1 1 d . . . . .
H10A H 0.743890 0.611636 0.779926 0.125 Uiso 1 1 calc R U . . .
C11 C 0.7538(3) 0.5944(2) 0.6892(2) 0.135(2) Uani 1 1 d . . . . .
H11A H 0.781990 0.625780 0.681531 0.162 Uiso 1 1 calc R U . . .
C12 C 0.7352(3) 0.5572(2) 0.6425(2) 0.1229(18) Uani 1 1 d . . . . .
H12A H 0.749795 0.564400 0.602844 0.147 Uiso 1 1 calc R U . . .
C13 C 0.6951(2) 0.50904(15) 0.65249(15) 0.0864(10) Uani 1 1 d . . . . .
C14 C 0.67278(16) 0.50080(14) 0.71191(14) 0.0736(8) Uani 1 1 d . . . . .
H14A H 0.645586 0.468609 0.719715 0.088 Uiso 1 1 calc R U . . .
C15 C 0.68079(19) 0.46312(15) 0.60452(14) 0.0848(10) Uani 1 1 d . . . . .
C16 C 0.6561(3) 0.4782(2) 0.54754(19) 0.1225(18) Uani 1 1 d . . . . .
H16A H 0.646813 0.518979 0.538365 0.147 Uiso 1 1 calc R U . . .
C17 C 0.6456(3) 0.4333(2) 0.5050(2) 0.135(2) Uani 1 1 d . . . . .
H17A H 0.628828 0.444014 0.467039 0.162 Uiso 1 1 calc R U . . .
C18 C 0.6591(3) 0.3724(2) 0.51671(18) 0.1117(15) Uani 1 1 d . . . . .
H18A H 0.651113 0.342238 0.487312 0.134 Uiso 1 1 calc R U . . .
C19 C 0.68513(17) 0.35656(15) 0.57368(14) 0.0763(8) Uani 1 1 d . . . . .
C20 C 0.69432(16) 0.40178(15) 0.61640(14) 0.0751(8) Uani 1 1 d . . . . .
H20A H 0.710173 0.391121 0.654758 0.090 Uiso 1 1 calc R U . . .
C21 C 0.70700(15) 0.29337(15) 0.58462(13) 0.0686(7) Uani 1 1 d . . . . .
C22 C 0.70281(15) 0.24058(16) 0.54996(15) 0.0759(8) Uani 1 1 d . . . . .
H22A H 0.681834 0.235514 0.512941 0.091 Uiso 1 1 calc R U . . .
C23 C 0.73615(14) 0.19671(15) 0.58147(14) 0.0669(7) Uani 1 1 d . . . . .
C24 C 0.75281(16) 0.13282(15) 0.56832(15) 0.0762(8) Uani 1 1 d . . . . .
C25 C 0.7290(2) 0.0998(2) 0.5200(2) 0.1064(13) Uani 1 1 d . . . . .
H25A H 0.701181 0.117523 0.492706 0.128 Uiso 1 1 calc R U . . .
C26 C 0.7475(3) 0.0397(2) 0.5132(3) 0.1292(18) Uani 1 1 d . . . . .
H26A H 0.731773 0.015984 0.481124 0.155 Uiso 1 1 calc R U . . .
C27 C 0.7887(3) 0.0147(2) 0.5530(3) 0.1275(18) Uani 1 1 d . . . . .
H27A H 0.801311 -0.026054 0.548709 0.153 Uiso 1 1 calc R U . . .
C28 C 0.8112(2) 0.05054(17) 0.5996(2) 0.0969(11) Uani 1 1 d . . . . .
H28A H 0.839445 0.033337 0.626836 0.116 Uiso 1 1 calc R U . . .
Fe3 Fe 0.68672(2) 0.31328(2) 0.81328(2) 0.06165(18) Uani 1 3 d S T P . .
O1 O 0.61822(9) 0.36515(8) 0.78012(9) 0.0597(4) Uani 1 1 d . . . . .
O2 O 0.65604(9) 0.25401(8) 0.75052(9) 0.0626(4) Uani 1 1 d . . . . .
O3 O 0.4664(2) 0.35361(16) 0.62771(18) 0.1553(18) Uani 1 1 d . . . . .
O4 O 0.5028(2) 0.23799(17) 0.60213(19) 0.174(2) Uani 1 1 d . . . . .
C29 C 0.58873(14) 0.33924(13) 0.73488(13) 0.0612(6) Uani 1 1 d . . . . .
C30 C 0.60970(13) 0.27517(13) 0.71917(13) 0.0626(6) Uani 1 1 d . . . . .
C31 C 0.58044(18) 0.24200(16) 0.67536(16) 0.0848(10) Uani 1 1 d . . . . .
H31A H 0.593361 0.201900 0.667502 0.102 Uiso 1 1 calc R U . . .
C32 C 0.5311(2) 0.26633(18) 0.64139(18) 0.1036(14) Uani 1 1 d . . . . .
C33 C 0.5097(2) 0.33294(18) 0.65666(18) 0.0969(12) Uani 1 1 d . . . . .
C34 C 0.54210(17) 0.36560(15) 0.70352(15) 0.0765(8) Uani 1 1 d . . . . .
H34A H 0.530839 0.405933 0.712629 0.092 Uiso 1 1 calc R U . . .
B1 B 0.6073(10) 0.1075(9) 0.3940(12) 0.114(2) Uani 0.3333 1 d D U P A -1
F1 F 0.6635(9) 0.0961(8) 0.3691(11) 0.168(6) Uani 0.3333 1 d D U P A -1
F2 F 0.5952(9) 0.0575(9) 0.4282(15) 0.189(7) Uani 0.3333 1 d D U P A -1
F3 F 0.6099(16) 0.1580(14) 0.4309(14) 0.153(7) Uani 0.3333 1 d D U P A -1
F4 F 0.5634(14) 0.1159(16) 0.3506(14) 0.160(8) Uani 0.3333 1 d D U P A -1

loop_
_atom_site_aniso_label
_atom_site_aniso_U_11
_atom_site_aniso_U_22
_atom_site_aniso_U_33
_atom_site_aniso_U_23
_atom_site_aniso_U_13
_atom_site_aniso_U_12
Fe1 0.05483(17) 0.05483(17) 0.05483(17) 0.00152(15) -0.00152(15) -0.00152(15)
Fe2 0.05730(17) 0.05730(17) 0.05730(17) 0.00108(16) -0.00108(16) -0.00108(16)
N1 0.0630(13) 0.0700(14) 0.0584(12) -0.0018(11) -0.0042(10) 0.0009(11)
N2 0.0640(13) 0.0560(12) 0.0580(12) 0.0017(10) 0.0005(10) -0.0032(10)
N3 0.0716(14) 0.0536(12) 0.0570(12) 0.0027(10) 0.0041(10) -0.0004(10)
N4 0.0833(16) 0.0576(13) 0.0524(12) 0.0028(10) -0.0002(11) -0.0017(11)
N5 0.0728(14) 0.0618(13) 0.0567(12) 0.0015(10) -0.0022(10) -0.0055(11)
N6 0.0784(16) 0.0649(14) 0.0789(16) -0.0128(12) 0.0022(13) -0.0019(12)
C1 0.0782(19) 0.096(2) 0.0589(16) -0.0073(15) -0.0058(14) -0.0077(17)
C2 0.092(2) 0.133(3) 0.068(2) -0.029(2) -0.0024(18) -0.022(2)
C3 0.106(3) 0.117(3) 0.088(3) -0.037(2) -0.010(2) -0.029(3)
C4 0.086(2) 0.100(3) 0.086(2) -0.018(2) -0.0022(18) -0.028(2)
C5 0.0652(16) 0.0709(17) 0.0670(16) -0.0054(13) -0.0055(13) -0.0078(14)
C6 0.0648(16) 0.0603(15) 0.0698(17) -0.0032(12) 0.0014(13) -0.0056(13)
C7 0.0763(18) 0.0589(15) 0.084(2) -0.0016(14) 0.0067(16) -0.0094(14)
C8 0.0738(17) 0.0546(14) 0.0713(17) 0.0057(12) 0.0072(14) 0.0045(12)
C9 0.0853(19) 0.0546(15) 0.0750(18) 0.0129(13) 0.0150(15) 0.0063(14)
C10 0.134(4) 0.078(2) 0.100(3) 0.004(2) 0.026(3) -0.026(2)
C11 0.201(6) 0.095(3) 0.109(3) 0.008(3) 0.054(4) -0.053(3)
C12 0.195(5) 0.084(3) 0.089(3) 0.022(2) 0.047(3) -0.021(3)
C13 0.124(3) 0.0661(18) 0.0695(19) 0.0217(15) 0.0159(19) 0.0121(18)
C14 0.093(2) 0.0578(15) 0.0699(17) 0.0177(13) 0.0153(15) 0.0093(15)
C15 0.118(3) 0.0762(19) 0.0601(17) 0.0197(15) 0.0116(18) 0.0122(19)
C16 0.198(5) 0.094(3) 0.076(2) 0.029(2) -0.003(3) 0.043(3)
C17 0.209(6) 0.124(4) 0.072(2) 0.024(3) -0.035(3) 0.039(4)
C18 0.167(4) 0.101(3) 0.067(2) 0.007(2) -0.026(2) 0.024(3)
C19 0.094(2) 0.0790(19) 0.0558(15) 0.0118(14) 0.0028(15) 0.0067(17)
C20 0.095(2) 0.0758(18) 0.0546(15) 0.0175(14) 0.0035(14) 0.0091(16)
C21 0.0758(18) 0.0758(18) 0.0543(15) 0.0053(13) 0.0015(13) 0.0027(14)
C22 0.0783(19) 0.089(2) 0.0609(16) -0.0051(16) -0.0108(15) 0.0036(16)
C23 0.0674(16) 0.0710(17) 0.0624(16) -0.0080(13) -0.0032(13) -0.0057(13)
C24 0.078(2) 0.0736(19) 0.0768(19) -0.0156(15) -0.0037(16) -0.0065(16)
C25 0.109(3) 0.096(3) 0.114(3) -0.034(2) -0.031(2) -0.001(2)
C26 0.139(4) 0.102(3) 0.146(4) -0.059(3) -0.030(4) -0.003(3)
C27 0.141(4) 0.081(3) 0.161(5) -0.045(3) -0.037(4) 0.018(3)
C28 0.108(3) 0.0671(19) 0.116(3) -0.021(2) -0.012(2) 0.0089(19)
Fe3 0.06165(18) 0.06165(18) 0.06165(18) 0.00052(17) -0.00052(17) -0.00052(17)
O1 0.0672(11) 0.0510(9) 0.0608(10) -0.0027(8) -0.0100(8) 0.0014(8)
O2 0.0621(11) 0.0553(10) 0.0704(11) -0.0022(9) -0.0124(9) 0.0007(8)
O3 0.185(4) 0.120(2) 0.161(3) -0.040(2) -0.111(3) 0.062(3)
O4 0.247(5) 0.126(3) 0.150(3) -0.055(2) -0.134(3) 0.062(3)
C29 0.0699(16) 0.0563(14) 0.0574(14) 0.0026(11) -0.0022(12) -0.0009(12)
C30 0.0694(17) 0.0572(15) 0.0613(15) -0.0003(12) -0.0044(13) 0.0032(12)
C31 0.112(3) 0.0662(18) 0.077(2) -0.0145(16) -0.0249(19) 0.0158(17)
C32 0.144(4) 0.084(2) 0.083(2) -0.0193(19) -0.049(2) 0.018(2)
C33 0.122(3) 0.085(2) 0.083(2) -0.0096(19) -0.037(2) 0.022(2)
C34 0.091(2) 0.0676(17) 0.0706(18) -0.0026(14) -0.0157(16) 0.0143(16)
B1 0.132(11) 0.089(9) 0.120(14) -0.013(6) -0.025(7) 0.045(10)
F1 0.133(8) 0.172(16) 0.201(14) -0.026(11) 0.004(7) 0.026(9)
F2 0.238(19) 0.140(9) 0.190(13) 0.027(9) -0.004(16) -0.015(12)
F3 0.201(15) 0.123(8) 0.136(12) -0.039(8) -0.078(11) 0.058(11)
F4 0.165(13) 0.177(16) 0.137(14) -0.058(10) -0.059(11) 0.049(13)

loop_
_atom_type_symbol
_atom_type_description
_atom_type_scat_dispersion_real
_atom_type_scat_dispersion_imag
_atom_type_scat_source
C C 0.0034 0.0017 'XDisp Program in WinGX L.J. Farrugia, J.Appl.Cryst. 2012,45,849-854'
H H 0.0000 0.0000 'XDisp Program in WinGX L.J. Farrugia, J.Appl.Cryst. 2012,45,849-854'
B B 0.0017 0.0007 'XDisp Program in WinGX L.J. Farrugia, J.Appl.Cryst. 2012,45,849-854'
N N 0.0065 0.0035 'XDisp Program in WinGX L.J. Farrugia, J.Appl.Cryst. 2012,45,849-854'
O O 0.0115 0.0064 'XDisp Program in WinGX L.J. Farrugia, J.Appl.Cryst. 2012,45,849-854'
F F 0.0185 0.0109 'XDisp Program in WinGX L.J. Farrugia, J.Appl.Cryst. 2012,45,849-854'
Fe Fe 0.3511 0.8892 'XDisp Program in WinGX L.J. Farrugia, J.Appl.Cryst. 2012,45,849-854'

loop_
_geom_angle_atom_site_label_1
_geom_angle_atom_site_label_2
_geom_angle_atom_site_label_3
_geom_angle
_geom_angle_site_symmetry_1
_geom_angle_site_symmetry_3
_geom_angle_publ_flag
N2 Fe1 N2 96.62(9) . 10_646 ?
N2 Fe1 N2 96.62(9) . 7_665 ?
N2 Fe1 N2 96.62(9) 10_646 7_665 ?
N2 Fe1 N1 90.72(9) . 10_646 ?
N2 Fe1 N1 79.88(9) 10_646 10_646 ?
N2 Fe1 N1 172.21(10) 7_665 10_646 ?
N2 Fe1 N1 172.21(10) . 7_665 ?
N2 Fe1 N1 90.72(9) 10_646 7_665 ?
N2 Fe1 N1 79.88(9) 7_665 7_665 ?
N1 Fe1 N1 93.14(10) 10_646 7_665 ?
N2 Fe1 N1 79.89(9) . . ?
N2 Fe1 N1 172.20(9) 10_646 . ?
N2 Fe1 N1 90.73(9) 7_665 . ?
N1 Fe1 N1 93.14(9) 10_646 . ?
N1 Fe1 N1 93.14(9) 7_665 . ?
N5 Fe2 N5 97.44(9) 7_665 10_646 ?
N5 Fe2 N5 97.44(9) 7_665 . ?
N5 Fe2 N5 97.43(9) 10_646 . ?
N5 Fe2 N6 169.83(10) 7_665 . ?
N5 Fe2 N6 92.26(10) 10_646 . ?
N5 Fe2 N6 78.15(10) . . ?
N5 Fe2 N6 92.25(10) 7_665 10_646 ?
N5 Fe2 N6 78.16(10) 10_646 10_646 ?
N5 Fe2 N6 169.82(10) . 10_646 ?
N6 Fe2 N6 92.76(11) . 10_646 ?
N5 Fe2 N6 78.16(10) 7_665 7_665 ?
N5 Fe2 N6 169.83(10) 10_646 7_665 ?
N5 Fe2 N6 92.26(10) . 7_665 ?
N6 Fe2 N6 92.76(11) . 7_665 ?
N6 Fe2 N6 92.76(11) 10_646 7_665 ?
C1 N1 C5 117.7(3) . . ?
C1 N1 Fe1 127.4(2) . . ?
C5 N1 Fe1 114.87(19) . . ?
C6 N2 N3 106.2(2) . . ?
C6 N2 Fe1 116.24(19) . . ?
N3 N2 Fe1 136.22(19) . . ?
N2 N3 C8 110.6(2) . . ?
N2 N3 H3 116(3) . . ?
C8 N3 H3 133(3) . . ?
N5 N4 C21 111.2(2) . . ?
N5 N4 H4 120(3) . . ?
C21 N4 H4 128(3) . . ?
C23 N5 N4 105.5(2) . . ?
C23 N5 Fe2 115.8(2) . . ?
N4 N5 Fe2 135.08(19) . . ?
C24 N6 C28 117.2(3) . . ?
C24 N6 Fe2 115.3(2) . . ?
C28 N6 Fe2 127.4(3) . . ?
N1 C1 C2 122.8(3) . . ?
N1 C1 H1A 118.6 . . ?
C2 C1 H1A 118.6 . . ?
C3 C2 C1 119.0(3) . . ?
C3 C2 H2A 120.5 . . ?
C1 C2 H2A 120.5 . . ?
C2 C3 C4 119.5(3) . . ?
C2 C3 H3A 120.3 . . ?
C4 C3 H3A 120.3 . . ?
C3 C4 C5 118.6(4) . . ?
C3 C4 H4A 120.7 . . ?
C5 C4 H4A 120.7 . . ?
N1 C5 C4 122.5(3) . . ?
N1 C5 C6 113.6(3) . . ?
C4 C5 C6 123.9(3) . . ?
N2 C6 C7 110.8(3) . . ?
N2 C6 C5 114.8(3) . . ?
C7 C6 C5 134.4(3) . . ?
C8 C7 C6 105.7(3) . . ?
C8 C7 H7A 127.1 . . ?
C6 C7 H7A 127.1 . . ?
N3 C8 C7 106.7(3) . . ?
N3 C8 C9 123.2(3) . . ?
C7 C8 C9 130.0(3) . . ?
C14 C9 C10 119.2(3) . . ?
C14 C9 C8 121.7(3) . . ?
C10 C9 C8 119.1(3) . . ?
C11 C10 C9 119.6(4) . . ?
C11 C10 H10A 120.2 . . ?
C9 C10 H10A 120.2 . . ?
C12 C11 C10 120.4(4) . . ?
C12 C11 H11A 119.8 . . ?
C10 C11 H11A 119.8 . . ?
C11 C12 C13 121.4(4) . . ?
C11 C12 H12A 119.3 . . ?
C13 C12 H12A 119.3 . . ?
C12 C13 C14 117.7(4) . . ?
C12 C13 C15 122.3(3) . . ?
C14 C13 C15 119.7(3) . . ?
C9 C14 C13 121.7(3) . . ?
C9 C14 H14A 119.1 . . ?
C13 C14 H14A 119.1 . . ?
C16 C15 C20 118.3(4) . . ?
C16 C15 C13 123.5(3) . . ?
C20 C15 C13 118.2(3) . . ?
C17 C16 C15 120.1(4) . . ?
C17 C16 H16A 120.0 . . ?
C15 C16 H16A 120.0 . . ?
C16 C17 C18 121.7(4) . . ?
C16 C17 H17A 119.2 . . ?
C18 C17 H17A 119.2 . . ?
C17 C18 C19 118.9(4) . . ?
C17 C18 H18A 120.5 . . ?
C19 C18 H18A 120.5 . . ?
C20 C19 C18 118.8(3) . . ?
C20 C19 C21 120.9(3) . . ?
C18 C19 C21 120.0(3) . . ?
C19 C20 C15 122.2(3) . . ?
C19 C20 H20A 118.9 . . ?
C15 C20 H20A 118.9 . . ?
N4 C21 C22 106.5(3) . . ?
N4 C21 C19 121.4(3) . . ?
C22 C21 C19 131.9(3) . . ?
C21 C22 C23 105.7(3) . . ?
C21 C22 H22A 127.2 . . ?
C23 C22 H22A 127.2 . . ?
N5 C23 C22 111.1(3) . . ?
N5 C23 C24 115.2(3) . . ?
C22 C23 C24 133.6(3) . . ?
N6 C24 C25 123.0(3) . . ?
N6 C24 C23 113.5(3) . . ?
C25 C24 C23 123.6(3) . . ?
C24 C25 C26 118.0(4) . . ?
C24 C25 H25A 121.0 . . ?
C26 C25 H25A 121.0 . . ?
C27 C26 C25 120.3(4) . . ?
C27 C26 H26A 119.9 . . ?
C25 C26 H26A 119.9 . . ?
C26 C27 C28 118.6(4) . . ?
C26 C27 H27A 120.7 . . ?
C28 C27 H27A 120.7 . . ?
N6 C28 C27 122.9(4) . . ?
N6 C28 H28A 118.5 . . ?
C27 C28 H28A 118.5 . . ?
O2 Fe3 O2 90.16(8) . 7_665 ?
O2 Fe3 O2 90.16(8) . 10_646 ?
O2 Fe3 O2 90.16(8) 7_665 10_646 ?
O2 Fe3 O1 82.45(7) . . ?
O2 Fe3 O1 95.05(8) 7_665 . ?
O2 Fe3 O1 170.95(8) 10_646 . ?
O2 Fe3 O1 170.95(8) . 7_665 ?
O2 Fe3 O1 82.45(7) 7_665 7_665 ?
O2 Fe3 O1 95.05(8) 10_646 7_665 ?
O1 Fe3 O1 92.97(8) . 7_665 ?
O2 Fe3 O1 95.05(8) . 10_646 ?
O2 Fe3 O1 170.95(8) 7_665 10_646 ?
O2 Fe3 O1 82.45(7) 10_646 10_646 ?
O1 Fe3 O1 92.97(8) . 10_646 ?
O1 Fe3 O1 92.97(8) 7_665 10_646 ?
C29 O1 Fe3 113.24(17) . . ?
C30 O2 Fe3 112.93(17) . . ?
O1 C29 C34 124.6(3) . . ?
O1 C29 C30 115.0(2) . . ?
C34 C29 C30 120.4(3) . . ?
O2 C30 C31 123.0(3) . . ?
O2 C30 C29 116.3(2) . . ?
C31 C30 C29 120.7(3) . . ?
C30 C31 C32 121.9(3) . . ?
C30 C31 H31A 119.1 . . ?
C32 C31 H31A 119.1 . . ?
O4 C32 C31 124.3(4) . . ?
O4 C32 C33 117.9(4) . . ?
C31 C32 C33 117.8(3) . . ?
O3 C33 C34 124.5(4) . . ?
O3 C33 C32 117.7(3) . . ?
C34 C33 C32 117.8(3) . . ?
C29 C34 C33 121.4(3) . . ?
C29 C34 H34A 119.3 . . ?
C33 C34 H34A 119.3 . . ?
F2 B1 F4 111(2) . . ?
F2 B1 F1 104.4(14) . . ?
F4 B1 F1 112(2) . . ?
F2 B1 F3 109(2) . . ?
F4 B1 F3 109(2) . . ?
F1 B1 F3 110(2) . . ?

loop_
_geom_bond_atom_site_label_1
_geom_bond_atom_site_label_2
_geom_bond_distance
_geom_bond_site_symmetry_2
_geom_bond_publ_flag
Fe1 N2 1.969(2) . ?
Fe1 N2 1.969(2) 10_646 ?
Fe1 N2 1.969(2) 7_665 ?
Fe1 N1 2.011(2) 10_646 ?
Fe1 N1 2.011(2) 7_665 ?
Fe1 N1 2.011(2) . ?
Fe2 N5 2.013(3) 7_665 ?
Fe2 N5 2.013(3) 10_646 ?
Fe2 N5 2.013(3) . ?
Fe2 N6 2.056(3) . ?
Fe2 N6 2.056(3) 10_646 ?
Fe2 N6 2.056(3) 7_665 ?
N1 C1 1.333(4) . ?
N1 C5 1.349(4) . ?
N2 C6 1.329(4) . ?
N2 N3 1.346(3) . ?
N3 C8 1.358(4) . ?
N3 H3 0.91(4) . ?
N4 N5 1.349(4) . ?
N4 C21 1.353(4) . ?
N4 H4 0.87(2) . ?
N5 C23 1.328(4) . ?
N6 C24 1.342(4) . ?
N6 C28 1.344(4) . ?
C1 C2 1.376(5) . ?
C1 H1A 0.9300 . ?
C2 C3 1.368(6) . ?
C2 H2A 0.9300 . ?
C3 C4 1.370(6) . ?
C3 H3A 0.9300 . ?
C4 C5 1.384(5) . ?
C4 H4A 0.9300 . ?
C5 C6 1.455(4) . ?
C6 C7 1.379(4) . ?
C7 C8 1.373(5) . ?
C7 H7A 0.9300 . ?
C8 C9 1.467(4) . ?
C9 C14 1.371(5) . ?
C9 C10 1.383(5) . ?
C10 C11 1.380(6) . ?
C10 H10A 0.9300 . ?
C11 C12 1.358(7) . ?
C11 H11A 0.9300 . ?
C12 C13 1.377(6) . ?
C12 H12A 0.9300 . ?
C13 C14 1.389(5) . ?
C13 C15 1.474(5) . ?
C14 H14A 0.9300 . ?
C15 C16 1.386(5) . ?
C15 C20 1.387(4) . ?
C16 C17 1.362(7) . ?
C16 H16A 0.9300 . ?
C17 C18 1.378(6) . ?
C17 H17A 0.9300 . ?
C18 C19 1.402(5) . ?
C18 H18A 0.9300 . ?
C19 C20 1.365(5) . ?
C19 C21 1.470(5) . ?
C20 H20A 0.9300 . ?
C21 C22 1.374(5) . ?
C22 C23 1.377(5) . ?
C22 H22A 0.9300 . ?
C23 C24 1.461(5) . ?
C24 C25 1.371(5) . ?
C25 C26 1.373(7) . ?
C25 H25A 0.9300 . ?
C26 C27 1.356(7) . ?
C26 H26A 0.9300 . ?
C27 C28 1.366(6) . ?
C27 H27A 0.9300 . ?
C28 H28A 0.9300 . ?
Fe3 O2 1.9882(19) . ?
Fe3 O2 1.9882(19) 7_665 ?
Fe3 O2 1.9882(19) 10_646 ?
Fe3 O1 1.9986(18) . ?
Fe3 O1 1.9987(18) 7_665 ?
Fe3 O1 1.9987(18) 10_646 ?
O1 C29 1.300(3) . ?
O2 C30 1.298(3) . ?
O3 C33 1.215(5) . ?
O4 C32 1.217(5) . ?
C29 C34 1.347(4) . ?
C29 C30 1.502(4) . ?
C30 C31 1.351(4) . ?
C31 C32 1.402(5) . ?
C31 H31A 0.9300 . ?
C32 C33 1.555(5) . ?
C33 C34 1.426(5) . ?
C34 H34A 0.9300 . ?
B1 F2 1.341(13) . ?
B1 F4 1.351(15) . ?
B1 F1 1.357(14) . ?
B1 F3 1.358(15) . ?

loop_
_geom_hbond_atom_site_label_D
_geom_hbond_atom_site_label_H
_geom_hbond_atom_site_label_A
_geom_hbond_distance_DH
_geom_hbond_distance_HA
_geom_hbond_distance_DA
_geom_hbond_angle_DHA
_geom_hbond_site_symmetry_A
_geom_hbond_publ_flag
N3 H3 O1 0.91(4) 2.02(4) 2.888(3) 159(4) . yes
N4 H4 O2 0.87(2) 2.10(3) 2.960(3) 168(4) 7_665 yes
